data_7011902
loop_
_publ_author_name
'MacLean, Elizabeth J.'
'Robinson, Richard I.'
'Teat, Simon J.'
'Wilson, Claire'
'Woodward, Simon'

_publ_section_title
;
 Transformation of sulfur dioxide to sulfate at a palladium centre
;
_journal_issue 18
_journal_name_full 'Journal of the Chemical Society, Dalton Transactions'
_journal_page_first 3518
_journal_paper_doi 10.1039/b205548a
_journal_year 2002
_chemical_formula_sum 'C27 H39 N3 O6 Pd S'
_chemical_formula_weight 640.07
_space_group_IT_number 14
_symmetry_cell_setting monoclinic
_symmetry_space_group_name_Hall '-P 2ybc'
_symmetry_space_group_name_H-M 'P 1 21/c 1'
_atom_sites_solution_hydrogens mixed
_atom_sites_solution_primary direct
_atom_sites_solution_secondary difmap
_audit_creation_method SHELXL-97
_cell_angle_alpha 90.00
_cell_angle_beta 95.117(8)
_cell_angle_gamma 90.00
_cell_formula_units_Z 4
_cell_length_a 13.790(5)
_cell_length_b 19.148(6)
_cell_length_c 10.992(4)
_cell_measurement_reflns_used 21143
_cell_measurement_temperature 150(2)
_cell_measurement_theta_max 29.24
_cell_measurement_theta_min 3.03
_cell_volume 2890.9(17)
_computing_cell_refinement 'local programs'
_computing_data_collection 'Siemens SMART'
_computing_data_reduction 'Siemens SAINT'
_computing_molecular_graphics 'Siemens SHELXTL'
_computing_publication_material 'SHELXTL and local programs'
_computing_structure_refinement 'Siemens SHELXTL'
_computing_structure_solution 'Siemens SHELXTL'
_diffrn_ambient_temperature 150(2)
_diffrn_measured_fraction_theta_full 0.997
_diffrn_measured_fraction_theta_max 0.997
_diffrn_measurement_device_type 'Siemens SMART CCD diffractometer'
_diffrn_measurement_method '\w rotation with narrow frames'
_diffrn_radiation_monochromator 'Silicon 111'
_diffrn_radiation_source 'Daresbury SRS Station 9.8'
_diffrn_radiation_type Synchrotron
_diffrn_radiation_wavelength 0.6942
_diffrn_reflns_av_R_equivalents 0.0546
_diffrn_reflns_av_sigmaI/netI 0.0411
_diffrn_reflns_limit_h_max 16
_diffrn_reflns_limit_h_min -16
_diffrn_reflns_limit_k_max 16
_diffrn_reflns_limit_k_min -23
_diffrn_reflns_limit_l_max 13
_diffrn_reflns_limit_l_min -13
_diffrn_reflns_number 14916
_diffrn_reflns_theta_full 24.99
_diffrn_reflns_theta_max 24.99
_diffrn_reflns_theta_min 2.08
_diffrn_standards_decay_% 13
_diffrn_standards_number 0
_exptl_absorpt_coefficient_mu 0.758
_exptl_absorpt_correction_T_max 0.99
_exptl_absorpt_correction_T_min 0.73
_exptl_absorpt_correction_type multiscans
_exptl_crystal_colour yellow
_exptl_crystal_density_diffrn 1.471
_exptl_crystal_density_method 'not measured'
_exptl_crystal_description needle
_exptl_crystal_F_000 1328
_exptl_crystal_size_max 0.44
_exptl_crystal_size_mid 0.02
_exptl_crystal_size_min 0.02
_refine_diff_density_max 2.016
_refine_diff_density_min -2.394
_refine_diff_density_rms 0.152
_refine_ls_extinction_method none
_refine_ls_goodness_of_fit_ref 1.053
_refine_ls_hydrogen_treatment mixed
_refine_ls_matrix_type full
_refine_ls_number_parameters 386
_refine_ls_number_reflns 5445
_refine_ls_number_restraints 18
_refine_ls_restrained_S_all 1.051
_refine_ls_R_factor_all 0.0709
_refine_ls_R_factor_gt 0.0593
_refine_ls_shift/su_max 0.003
_refine_ls_shift/su_mean 0.000
_refine_ls_structure_factor_coef Fsqd
_refine_ls_weighting_details 'calc w=1/[\s^2^(Fo^2^)+(0.1080P)^2^+1.8739P] where P=(Fo^2^+2Fc^2^)/3'
_refine_ls_weighting_scheme calc
_refine_ls_wR_factor_gt 0.1490
_refine_ls_wR_factor_ref 0.1563
_reflns_number_gt 4545
_reflns_number_total 5445
_reflns_threshold_expression >2sigma(I)
_cod_data_source_file b205548a.txt
_cod_data_source_block ejm16
_cod_original_sg_symbol_H-M P2(1)/c
_cod_database_code 7011902

loop_
_symmetry_equiv_pos_as_xyz
'x, y, z'
'-x, y+1/2, -z+1/2'
'-x, -y, -z'
'x, -y-1/2, z-1/2'

loop_
_atom_site_label
_atom_site_type_symbol
_atom_site_fract_x
_atom_site_fract_y
_atom_site_fract_z
_atom_site_U_iso_or_equiv
_atom_site_adp_type
_atom_site_occupancy
_atom_site_symmetry_multiplicity
_atom_site_calc_flag
_atom_site_refinement_flags
_atom_site_disorder_assembly
_atom_site_disorder_group
Pd Pd 0.18605(2) 0.689333(16) 0.57044(3) 0.02320(15) Uani 1 1 d . . .
S1 S 0.20817(10) 0.57355(7) 0.60577(14) 0.0216(3) Uani 0.75 1 d P A 1
O1 O 0.1375(3) 0.5479(2) 0.6896(4) 0.0293(9) Uani 0.75 1 d P A 1
O2 O 0.1996(4) 0.5347(3) 0.4870(5) 0.0296(11) Uani 0.75 1 d P A 1
O3 O 0.3122(11) 0.5678(10) 0.6678(16) 0.030(3) Uani 0.75 1 d P A 1
S1A S 0.2207(3) 0.5341(3) 0.6257(4) 0.0260(9) Uiso 0.25 1 d P A 2
O1A O 0.1452(11) 0.5924(8) 0.6213(14) 0.041(3) Uiso 0.25 1 d P A 2
O2A O 0.2235(11) 0.5117(9) 0.4955(15) 0.026(4) Uiso 0.25 1 d P A 2
O3A O 0.300(3) 0.571(3) 0.664(4) 0.020(8) Uiso 0.25 1 d P A 2
N1 N 0.1890(2) 0.79213(19) 0.5472(3) 0.0214(7) Uani 1 1 d . A .
C2 C 0.1394(3) 0.8328(2) 0.6207(4) 0.0197(8) Uani 1 1 d . . .
C3 C 0.1486(3) 0.9041(2) 0.6149(4) 0.0234(9) Uani 1 1 d . A .
H3 H 0.1138 0.9330 0.6662 0.028 Uiso 1 1 calc R . .
C4 C 0.2094(3) 0.9348(2) 0.5333(4) 0.0228(9) Uani 1 1 d . . .
C5 C 0.2577(3) 0.8900(2) 0.4570(4) 0.0215(9) Uani 1 1 d . A .
H5 H 0.2979 0.9087 0.3991 0.026 Uiso 1 1 calc R . .
C6 C 0.2462(3) 0.8183(2) 0.4670(4) 0.0232(9) Uani 1 1 d . . .
C7 C 0.2221(3) 1.0136(2) 0.5297(4) 0.0260(9) Uani 1 1 d . A .
C8 C 0.2509(4) 1.0406(3) 0.6603(5) 0.0421(13) Uani 1 1 d . . .
H8A H 0.1999 1.0283 0.7132 0.063 Uiso 1 1 calc R A .
H8B H 0.2584 1.0914 0.6586 0.063 Uiso 1 1 calc R . .
H8C H 0.3125 1.0191 0.6920 0.063 Uiso 1 1 calc R . .
C9 C 0.2980(4) 1.0364(3) 0.4443(5) 0.0386(12) Uani 1 1 d . . .
H9A H 0.3614 1.0163 0.4724 0.058 Uiso 1 1 calc R A .
H9B H 0.3029 1.0875 0.4444 0.058 Uiso 1 1 calc R . .
H9C H 0.2784 1.0201 0.3612 0.058 Uiso 1 1 calc R . .
C10 C 0.1239(4) 1.0454(2) 0.4814(5) 0.0355(11) Uani 1 1 d . . .
H10A H 0.1042 1.0265 0.4001 0.053 Uiso 1 1 calc R A .
H10B H 0.1302 1.0962 0.4763 0.053 Uiso 1 1 calc R . .
H10C H 0.0746 1.0337 0.5371 0.053 Uiso 1 1 calc R . .
N1' N 0.2753(3) 0.69687(17) 0.4277(3) 0.0223(8) Uani 1 1 d . A .
C2' C 0.2970(3) 0.7645(2) 0.3995(4) 0.0215(9) Uani 1 1 d . A .
C3' C 0.3671(3) 0.7805(2) 0.3210(4) 0.0225(9) Uani 1 1 d . . .
H3' H 0.3785 0.8278 0.3006 0.027 Uiso 1 1 calc R A .
C4' C 0.4215(3) 0.7271(2) 0.2712(4) 0.0256(9) Uani 1 1 d . A .
C5' C 0.3930(3) 0.6597(3) 0.2936(4) 0.0295(10) Uani 1 1 d . . .
H5' H 0.4235 0.6220 0.2559 0.035 Uiso 1 1 calc R A .
C6' C 0.3204(3) 0.6458(2) 0.3703(5) 0.0295(10) Uani 1 1 d . A .
C7' C 0.5112(3) 0.7456(2) 0.2059(4) 0.0286(10) Uani 1 1 d . . .
C8' C 0.5530(4) 0.6826(3) 0.1436(5) 0.0410(13) Uani 1 1 d . A .
H8'1 H 0.5705 0.6463 0.2046 0.062 Uiso 1 1 calc R . .
H8'2 H 0.6111 0.6967 0.1047 0.062 Uiso 1 1 calc R . .
H8'3 H 0.5042 0.6642 0.0816 0.062 Uiso 1 1 calc R . .
C9' C 0.5867(4) 0.7755(4) 0.3038(5) 0.0453(14) Uani 1 1 d . A .
H9'1 H 0.5996 0.7413 0.3695 0.068 Uiso 1 1 calc R . .
H9'2 H 0.5612 0.8186 0.3373 0.068 Uiso 1 1 calc R . .
H9'3 H 0.6472 0.7858 0.2670 0.068 Uiso 1 1 calc R . .
C10' C 0.4892(4) 0.8025(2) 0.1086(5) 0.0329(11) Uani 1 1 d . A .
H10D H 0.5505 0.8213 0.0836 0.049 Uiso 1 1 calc R . .
H10E H 0.4518 0.8401 0.1427 0.049 Uiso 1 1 calc R . .
H10F H 0.4513 0.7823 0.0375 0.049 Uiso 1 1 calc R . .
N1" N 0.0961(2) 0.72160(18) 0.7024(3) 0.0210(7) Uani 1 1 d . A .
C2" C 0.0808(3) 0.7922(2) 0.7032(4) 0.0205(8) Uani 1 1 d . A .
C3" C 0.0138(3) 0.8223(2) 0.7743(4) 0.0224(9) Uani 1 1 d . . .
H3" H 0.0062 0.8716 0.7742 0.027 Uiso 1 1 calc R A .
C4" C -0.0430(3) 0.7812(2) 0.8463(4) 0.0223(9) Uani 1 1 d . A .
C5" C -0.0232(3) 0.7097(2) 0.8475(4) 0.0247(9) Uani 1 1 d . . .
H5" H -0.0567 0.6797 0.8983 0.030 Uiso 1 1 calc R A .
C6" C 0.0450(3) 0.6819(2) 0.7750(4) 0.0246(9) Uani 1 1 d . A .
C7" C -0.1230(3) 0.8140(2) 0.9137(4) 0.0253(10) Uani 1 1 d . . .
C8" C -0.1719(4) 0.7609(3) 0.9936(5) 0.0337(11) Uani 1 1 d . A .
H8"1 H -0.1986 0.7223 0.9426 0.051 Uiso 1 1 calc R . .
H8"2 H -0.2247 0.7839 1.0325 0.051 Uiso 1 1 calc R . .
H8"3 H -0.1237 0.7428 1.0567 0.051 Uiso 1 1 calc R . .
C9" C -0.1986(3) 0.8442(3) 0.8152(5) 0.0345(11) Uani 1 1 d . A .
H9"1 H -0.1668 0.8783 0.7654 0.052 Uiso 1 1 calc R . .
H9"2 H -0.2509 0.8671 0.8549 0.052 Uiso 1 1 calc R . .
H9"3 H -0.2259 0.8063 0.7629 0.052 Uiso 1 1 calc R . .
C10" C -0.0825(3) 0.8732(2) 0.9964(5) 0.0315(10) Uani 1 1 d . A .
H10G H -0.0356 0.8542 1.0601 0.047 Uiso 1 1 calc R . .
H10H H -0.1360 0.8958 1.0345 0.047 Uiso 1 1 calc R . .
H10I H -0.0501 0.9075 0.9478 0.047 Uiso 1 1 calc R . .
O1W O -0.0428(3) 0.4933(2) 0.6877(4) 0.0437(9) Uani 1 1 d D . .
H1WA H -0.075(4) 0.487(4) 0.629(4) 0.066 Uiso 1 1 d D . .
H1WB H 0.003(3) 0.512(4) 0.671(6) 0.066 Uiso 1 1 d D . .
O2W O 0.4842(3) 0.4916(2) 0.6829(5) 0.0602(13) Uani 1 1 d D . .
H2WA H 0.456(5) 0.519(3) 0.715(7) 0.090 Uiso 1 1 d D . .
H2WB H 0.523(5) 0.509(4) 0.650(7) 0.090 Uiso 1 1 d D . .
O3W O 0.3727(4) 0.4436(3) 0.4587(5) 0.0662(13) Uani 1 1 d D . .
H3WA H 0.407(5) 0.449(5) 0.516(6) 0.099 Uiso 1 1 d D . .
H3WB H 0.327(4) 0.465(5) 0.465(8) 0.099 Uiso 1 1 d D . .

loop_
_atom_site_aniso_label
_atom_site_aniso_U_11
_atom_site_aniso_U_22
_atom_site_aniso_U_33
_atom_site_aniso_U_23
_atom_site_aniso_U_13
_atom_site_aniso_U_12
Pd 0.0275(2) 0.0091(2) 0.0331(2) 0.00150(12) 0.00311(14) -0.00506(12)
S1 0.0209(7) 0.0074(7) 0.0377(8) 0.0024(6) 0.0089(6) 0.0029(5)
O1 0.030(2) 0.012(2) 0.048(3) 0.0006(18) 0.0144(19) -0.0012(17)
O2 0.036(3) 0.012(2) 0.042(3) -0.001(2) 0.006(2) -0.005(2)
O3 0.019(5) 0.017(4) 0.054(5) -0.001(2) 0.006(3) 0.005(3)
N1 0.0193(16) 0.0117(17) 0.034(2) 0.0018(14) 0.0063(14) -0.0001(13)
C2 0.0199(18) 0.0093(18) 0.030(2) 0.0032(16) 0.0040(16) -0.0005(16)
C3 0.027(2) 0.0086(19) 0.035(2) 0.0001(17) 0.0081(18) -0.0012(16)
C4 0.0218(18) 0.013(2) 0.034(2) 0.0027(17) 0.0034(16) -0.0001(16)
C5 0.0218(19) 0.0093(19) 0.035(2) 0.0027(16) 0.0096(17) 0.0016(16)
C6 0.022(2) 0.016(2) 0.032(2) 0.0016(17) 0.0055(17) 0.0045(16)
C7 0.032(2) 0.010(2) 0.037(3) -0.0009(17) 0.0087(19) -0.0028(17)
C8 0.063(3) 0.020(2) 0.043(3) -0.002(2) 0.006(3) -0.019(2)
C9 0.047(3) 0.014(2) 0.059(3) -0.001(2) 0.024(3) -0.006(2)
C10 0.039(3) 0.014(2) 0.055(3) 0.003(2) 0.013(2) 0.002(2)
N1' 0.0279(18) 0.0078(16) 0.032(2) -0.0022(14) 0.0043(15) 0.0002(14)
C2' 0.0224(19) 0.012(2) 0.030(2) -0.0004(16) 0.0017(16) 0.0036(16)
C3' 0.027(2) 0.013(2) 0.028(2) 0.0000(16) 0.0031(17) 0.0046(17)
C4' 0.026(2) 0.018(2) 0.032(2) -0.0040(18) 0.0020(17) 0.0120(18)
C5' 0.033(2) 0.021(2) 0.034(3) -0.0102(19) -0.0024(19) 0.0082(19)
C6' 0.032(2) 0.016(2) 0.040(3) -0.0035(19) 0.001(2) 0.0063(18)
C7' 0.031(2) 0.027(2) 0.029(2) -0.0027(19) 0.0063(18) 0.0093(19)
C8' 0.050(3) 0.034(3) 0.042(3) 0.000(2) 0.024(2) 0.019(2)
C9' 0.027(2) 0.065(4) 0.044(3) -0.006(3) 0.006(2) 0.000(3)
C10' 0.032(2) 0.024(2) 0.044(3) 0.001(2) 0.008(2) 0.0032(19)
N1" 0.0201(16) 0.0127(17) 0.030(2) -0.0010(14) 0.0035(14) -0.0070(14)
C2" 0.0240(19) 0.0084(18) 0.030(2) 0.0032(16) 0.0042(17) -0.0038(16)
C3" 0.022(2) 0.0109(19) 0.034(2) 0.0003(17) 0.0022(17) -0.0016(16)
C4" 0.025(2) 0.014(2) 0.028(2) 0.0006(17) 0.0025(16) -0.0035(17)
C5" 0.030(2) 0.012(2) 0.033(2) 0.0031(17) 0.0071(18) -0.0045(17)
C6" 0.026(2) 0.015(2) 0.033(2) 0.0009(17) 0.0044(18) -0.0042(16)
C7" 0.025(2) 0.017(2) 0.035(3) 0.0014(17) 0.0083(18) -0.0020(16)
C8" 0.034(2) 0.024(2) 0.047(3) 0.007(2) 0.020(2) 0.004(2)
C9" 0.026(2) 0.042(3) 0.037(3) 0.005(2) 0.0053(19) 0.009(2)
C10" 0.034(2) 0.021(2) 0.040(3) -0.0033(19) 0.006(2) 0.0009(19)
O1W 0.046(2) 0.032(2) 0.054(2) 0.0136(18) 0.0096(18) 0.0011(18)
O2W 0.054(3) 0.048(3) 0.082(4) 0.014(2) 0.021(2) 0.027(2)
O3W 0.066(3) 0.053(3) 0.081(4) -0.015(3) 0.017(3) 0.010(3)

loop_
_atom_type_symbol
_atom_type_description
_atom_type_scat_dispersion_real
_atom_type_scat_dispersion_imag
_atom_type_scat_source
C C 0.0033 0.0016 'International Tables Vol C Tables 4.2.6.8 and 6.1.1.4'
H H 0.0000 0.0000 'International Tables Vol C Tables 4.2.6.8 and 6.1.1.4'
O O 0.0106 0.0060 'International Tables Vol C Tables 4.2.6.8 and 6.1.1.4'
S S 0.1246 0.1234 'International Tables Vol C Tables 4.2.6.8 and 6.1.1.4'
Pd Pd -0.9988 1.0072 'International Tables Vol C Tables 4.2.6.8 and 6.1.1.4'
N N 0.0061 0.0033 'International Tables Vol C Tables 4.2.6.8 and 6.1.1.4'

loop_
_geom_angle_atom_site_label_1
_geom_angle_atom_site_label_2
_geom_angle_atom_site_label_3
_geom_angle
_geom_angle_site_symmetry_1
_geom_angle_site_symmetry_3
_geom_angle_publ_flag
N1 Pd O1A 161.8(5) . . ?
N1 Pd N1' 79.29(14) . . ?
O1A Pd N1' 117.8(5) . . ?
N1 Pd N1" 79.40(14) . . ?
O1A Pd N1" 83.3(5) . . ?
N1' Pd N1" 158.68(14) . . ?
N1 Pd S1 170.98(10) . . ?
O1A Pd S1 25.3(4) . . ?
N1' Pd S1 96.74(10) . . ?
N1" Pd S1 104.47(10) . . ?
O1 S1 O2 111.8(3) . . ?
O1 S1 O3 109.9(7) . . ?
O2 S1 O3 110.4(7) . . ?
O1 S1 Pd 110.12(17) . . ?
O2 S1 Pd 109.7(2) . . ?
O3 S1 Pd 104.6(7) . . ?
O3A S1A O2A 111(2) . . ?
O3A S1A O1A 99(2) . . ?
O2A S1A O1A 104.8(9) . . ?
S1A O1A Pd 118.2(9) . . ?
C6 N1 C2 122.7(4) . . ?
C6 N1 Pd 118.5(3) . . ?
C2 N1 Pd 118.5(3) . . ?
N1 C2 C3 119.4(4) . . ?
N1 C2 C2" 113.2(4) . . ?
C3 C2 C2" 127.4(4) . . ?
C2 C3 C4 120.5(4) . . ?
C2 C3 H3 119.8 . . ?
C4 C3 H3 119.8 . . ?
C5 C4 C3 117.7(4) . . ?
C5 C4 C7 121.8(4) . . ?
C3 C4 C7 120.5(4) . . ?
C6 C5 C4 119.4(4) . . ?
C6 C5 H5 120.3 . . ?
C4 C5 H5 120.3 . . ?
N1 C6 C5 120.2(4) . . ?
N1 C6 C2' 113.9(4) . . ?
C5 C6 C2' 125.8(4) . . ?
C4 C7 C9 112.7(4) . . ?
C4 C7 C10 107.6(4) . . ?
C9 C7 C10 107.8(4) . . ?
C4 C7 C8 109.1(4) . . ?
C9 C7 C8 110.0(4) . . ?
C10 C7 C8 109.5(4) . . ?
C7 C8 H8A 109.5 . . ?
C7 C8 H8B 109.5 . . ?
H8A C8 H8B 109.5 . . ?
C7 C8 H8C 109.5 . . ?
H8A C8 H8C 109.5 . . ?
H8B C8 H8C 109.5 . . ?
C7 C9 H9A 109.5 . . ?
C7 C9 H9B 109.5 . . ?
H9A C9 H9B 109.5 . . ?
C7 C9 H9C 109.5 . . ?
H9A C9 H9C 109.5 . . ?
H9B C9 H9C 109.5 . . ?
C7 C10 H10A 109.5 . . ?
C7 C10 H10B 109.5 . . ?
H10A C10 H10B 109.5 . . ?
C7 C10 H10C 109.5 . . ?
H10A C10 H10C 109.5 . . ?
H10B C10 H10C 109.5 . . ?
C6' N1' C2' 117.4(4) . . ?
C6' N1' Pd 129.2(3) . . ?
C2' N1' Pd 113.0(3) . . ?
N1' C2' C3' 121.9(4) . . ?
N1' C2' C6 114.8(4) . . ?
C3' C2' C6 123.1(4) . . ?
C2' C3' C4' 120.4(4) . . ?
C2' C3' H3' 119.8 . . ?
C4' C3' H3' 119.8 . . ?
C5' C4' C3' 116.1(4) . . ?
C5' C4' C7' 124.0(4) . . ?
C3' C4' C7' 119.7(4) . . ?
C4' C5' C6' 121.4(4) . . ?
C4' C5' H5' 119.3 . . ?
C6' C5' H5' 119.3 . . ?
N1' C6' C5' 122.2(4) . . ?
C8' C7' C4' 112.4(4) . . ?
C8' C7' C10' 107.9(4) . . ?
C4' C7' C10' 111.9(4) . . ?
C8' C7' C9' 110.5(4) . . ?
C4' C7' C9' 106.5(4) . . ?
C10' C7' C9' 107.6(4) . . ?
C7' C8' H8'1 109.5 . . ?
C7' C8' H8'2 109.5 . . ?
H8'1 C8' H8'2 109.5 . . ?
C7' C8' H8'3 109.5 . . ?
H8'1 C8' H8'3 109.5 . . ?
H8'2 C8' H8'3 109.5 . . ?
C7' C9' H9'1 109.5 . . ?
C7' C9' H9'2 109.5 . . ?
H9'1 C9' H9'2 109.5 . . ?
C7' C9' H9'3 109.5 . . ?
H9'1 C9' H9'3 109.5 . . ?
H9'2 C9' H9'3 109.5 . . ?
C7' C10' H10D 109.5 . . ?
C7' C10' H10E 109.5 . . ?
H10D C10' H10E 109.5 . . ?
C7' C10' H10F 109.5 . . ?
H10D C10' H10F 109.5 . . ?
H10E C10' H10F 109.5 . . ?
C6" N1" C2" 117.7(4) . . ?
C6" N1" Pd 128.4(3) . . ?
C2" N1" Pd 113.5(3) . . ?
N1" C2" C3" 121.6(4) . . ?
N1" C2" C2 114.9(4) . . ?
C3" C2" C2 123.5(4) . . ?
C2" C3" C4" 121.2(4) . . ?
C2" C3" H3" 119.4 . . ?
C4" C3" H3" 119.4 . . ?
C5" C4" C3" 115.8(4) . . ?
C5" C4" C7" 123.5(4) . . ?
C3" C4" C7" 120.7(4) . . ?
C6" C5" C4" 120.8(4) . . ?
C6" C5" H5" 119.6 . . ?
C4" C5" H5" 119.6 . . ?
N1" C6" C5" 122.7(4) . . ?
C4" C7" C10" 110.8(4) . . ?
C4" C7" C8" 112.4(4) . . ?
C10" C7" C8" 107.8(4) . . ?
C4" C7" C9" 106.7(4) . . ?
C10" C7" C9" 109.1(4) . . ?
C8" C7" C9" 110.1(4) . . ?
C7" C8" H8"1 109.5 . . ?
C7" C8" H8"2 109.5 . . ?
H8"1 C8" H8"2 109.5 . . ?
C7" C8" H8"3 109.5 . . ?
H8"1 C8" H8"3 109.5 . . ?
H8"2 C8" H8"3 109.5 . . ?
C7" C9" H9"1 109.5 . . ?
C7" C9" H9"2 109.5 . . ?
H9"1 C9" H9"2 109.5 . . ?
C7" C9" H9"3 109.5 . . ?
H9"1 C9" H9"3 109.5 . . ?
H9"2 C9" H9"3 109.5 . . ?
C7" C10" H10G 109.5 . . ?
C7" C10" H10H 109.5 . . ?
H10G C10" H10H 109.5 . . ?
C7" C10" H10I 109.5 . . ?
H10G C10" H10I 109.5 . . ?
H10H C10" H10I 109.5 . . ?
H1WA O1W H1WB 108(6) . . ?
H2WA O2W H2WB 109(6) . . ?
H3WA O3W H3WB 109(6) . . ?

loop_
_geom_bond_atom_site_label_1
_geom_bond_atom_site_label_2
_geom_bond_distance
_geom_bond_site_symmetry_2
_geom_bond_publ_flag
Pd N1 1.986(4) . ?
Pd O1A 2.033(16) . ?
Pd N1' 2.083(4) . ?
Pd N1" 2.085(4) . ?
Pd S1 2.2667(16) . ?
S1 O1 1.483(4) . ?
S1 O2 1.498(5) . ?
S1 O3 1.536(15) . ?
S1A O3A 1.33(5) . ?
S1A O2A 1.498(17) . ?
S1A O1A 1.523(17) . ?
N1 C6 1.331(6) . ?
N1 C2 1.352(6) . ?
C2 C3 1.374(6) . ?
C2 C2" 1.487(6) . ?
C3 C4 1.409(6) . ?
C3 H3 0.9500 . ?
C4 C5 1.408(6) . ?
C4 C7 1.521(6) . ?
C5 C6 1.389(6) . ?
C5 H5 0.9500 . ?
C6 C2' 1.481(6) . ?
C7 C9 1.531(6) . ?
C7 C10 1.535(7) . ?
C7 C8 1.544(7) . ?
C8 H8A 0.9800 . ?
C8 H8B 0.9800 . ?
C8 H8C 0.9800 . ?
C9 H9A 0.9800 . ?
C9 H9B 0.9800 . ?
C9 H9C 0.9800 . ?
C10 H10A 0.9800 . ?
C10 H10B 0.9800 . ?
C10 H10C 0.9800 . ?
N1' C6' 1.346(6) . ?
N1' C2' 1.371(5) . ?
C2' C3' 1.386(6) . ?
C3' C4' 1.408(6) . ?
C3' H3' 0.9500 . ?
C4' C5' 1.376(7) . ?
C4' C7' 1.527(6) . ?
C5' C6' 1.390(7) . ?
C5' H5' 0.9500 . ?
C7' C8' 1.526(6) . ?
C7' C10' 1.537(7) . ?
C7' C9' 1.539(7) . ?
C8' H8'1 0.9800 . ?
C8' H8'2 0.9800 . ?
C8' H8'3 0.9800 . ?
C9' H9'1 0.9800 . ?
C9' H9'2 0.9800 . ?
C9' H9'3 0.9800 . ?
C10' H10D 0.9800 . ?
C10' H10E 0.9800 . ?
C10' H10F 0.9800 . ?
N1" C6" 1.346(6) . ?
N1" C2" 1.368(5) . ?
C2" C3" 1.387(6) . ?
C3" C4" 1.403(6) . ?
C3" H3" 0.9500 . ?
C4" C5" 1.395(6) . ?
C4" C7" 1.517(6) . ?
C5" C6" 1.391(6) . ?
C5" H5" 0.9500 . ?
C7" C10" 1.528(6) . ?
C7" C8" 1.538(6) . ?
C7" C9" 1.547(7) . ?
C8" H8"1 0.9800 . ?
C8" H8"2 0.9800 . ?
C8" H8"3 0.9800 . ?
C9" H9"1 0.9800 . ?
C9" H9"2 0.9800 . ?
C9" H9"3 0.9800 . ?
C10" H10G 0.9800 . ?
C10" H10H 0.9800 . ?
C10" H10I 0.9800 . ?
O1W H1WA 0.76(3) . ?
O1W H1WB 0.76(3) . ?
O2W H2WA 0.76(3) . ?
O2W H2WB 0.76(3) . ?
O3W H3WA 0.76(3) . ?
O3W H3WB 0.76(3) . ?
